data_1563821
loop_
_publ_author_name
'Schwarzer, Sandra'
'B\"ohme, Uwe'
'Fels, Sabine'
'G\"unther, Betty'
'Brendler, Erica'

_publ_section_title
;
 (S)-N-[(2-hydroxynaphthalen-1-yl)methylidene]valine -- A valuable ligand
 for the preparation of chiral complexes
;
_journal_name_full 'Inorganica Chimica Acta'
_journal_page_first 136
_journal_page_last 147
_journal_paper_doi 10.1016/j.ica.2018.08.011
_journal_volume 483
_journal_year 2018
_chemical_absolute_configuration rmad
_chemical_formula_moiety 'C32 H30 N2 O6 Si, 2(C H Cl3)'
_chemical_formula_sum 'C34 H32 Cl6 N2 O6 Si'
_chemical_formula_weight 805.40
_space_group_crystal_system orthorhombic
_space_group_IT_number 19
_space_group_name_Hall 'P 2ac 2ab'
_space_group_name_H-M_alt 'P 21 21 21'
_atom_sites_solution_hydrogens geom
_cell_angle_alpha 90
_cell_angle_beta 90
_cell_angle_gamma 90
_cell_formula_units_Z 4
_cell_length_a 9.5325(3)
_cell_length_b 10.0173(4)
_cell_length_c 37.6713(15)
_cell_measurement_reflns_used 30852
_cell_measurement_temperature 203(2)
_cell_measurement_theta_max 27.19
_cell_measurement_theta_min 2.10
_cell_volume 3597.2(2)
_computing_cell_refinement 'STOE X-AREA'
_computing_data_collection 'STOE X-AREA'
_computing_data_reduction 'STOE X-RED'
_computing_molecular_graphics 'ORTEP3 (Farrugia, 1997)'
_computing_publication_material 'SHELXL-2014/7 (Sheldrick 2014)'
_computing_structure_refinement 'SHELXL-2014/7 (Sheldrick 2014)'
_computing_structure_solution 'SHELXS97 (Sheldrick, 2008)'
_diffrn_ambient_temperature 203(2)
_diffrn_detector 'image plate (34 cm diameter)'
_diffrn_detector_area_resol_mean 6.67
_diffrn_detector_type STOE
_diffrn_measured_fraction_theta_full 0.977
_diffrn_measured_fraction_theta_max 0.970
_diffrn_measurement_device '2-circle goniometer'
_diffrn_measurement_device_type 'STOE IPDS 2'
_diffrn_radiation_type MoK\a
_diffrn_radiation_wavelength 0.71073
_diffrn_reflns_av_R_equivalents 0.0774
_diffrn_reflns_av_unetI/netI 0.0512
_diffrn_reflns_Laue_measured_fraction_full 0.977
_diffrn_reflns_Laue_measured_fraction_max 0.970
_diffrn_reflns_limit_h_max 11
_diffrn_reflns_limit_h_min -12
_diffrn_reflns_limit_k_max 12
_diffrn_reflns_limit_k_min -12
_diffrn_reflns_limit_l_max 47
_diffrn_reflns_limit_l_min -47
_diffrn_reflns_number 26633
_diffrn_reflns_point_group_measured_fraction_full 0.966
_diffrn_reflns_point_group_measured_fraction_max 0.955
_diffrn_reflns_theta_full 25.242
_diffrn_reflns_theta_max 26.833
_diffrn_reflns_theta_min 2.104
_exptl_absorpt_coefficient_mu 0.559
_exptl_absorpt_correction_T_max 0.9175
_exptl_absorpt_correction_T_min 0.7393
_exptl_absorpt_correction_type numerical
_exptl_absorpt_process_details 'X-RED; Stoe, 2009'
_exptl_crystal_colour Colourless
_exptl_crystal_density_diffrn 1.487
_exptl_crystal_description Prism
_exptl_crystal_F_000 1656
_exptl_crystal_size_max 0.320
_exptl_crystal_size_mid 0.300
_exptl_crystal_size_min 0.040
_refine_diff_density_max 0.287
_refine_diff_density_min -0.392
_refine_diff_density_rms 0.068
_refine_ls_abs_structure_details
;
 Flack x determined using 1974 quotients [(I+)-(I-)]/[(I+)+(I-)]
 (Parsons, Flack and Wagner, Acta Cryst. B69 (2013) 249-259).
;
_refine_ls_abs_structure_Flack 0.04(5)
_refine_ls_extinction_coef 0.0044(6)
_refine_ls_extinction_expression Fc^*^=kFc[1+0.001xFc^2^\l^3^/sin(2\q)]^-1/4^
_refine_ls_extinction_method 'SHELXL-2014/7 (Sheldrick 2014)'
_refine_ls_goodness_of_fit_ref 1.151
_refine_ls_hydrogen_treatment constr
_refine_ls_matrix_type full
_refine_ls_number_parameters 475
_refine_ls_number_reflns 7376
_refine_ls_number_restraints 15
_refine_ls_restrained_S_all 1.151
_refine_ls_R_factor_all 0.0844
_refine_ls_R_factor_gt 0.0580
_refine_ls_shift/su_max 0.000
_refine_ls_shift/su_mean 0.000
_refine_ls_structure_factor_coef Fsqd
_refine_ls_weighting_details 'w=1/[\s^2^(Fo^2^)+(0.0348P)^2^+4.6729P] where P=(Fo^2^+2Fc^2^)/3'
_refine_ls_weighting_scheme calc
_refine_ls_wR_factor_gt 0.1177
_refine_ls_wR_factor_ref 0.1368
_reflns_Friedel_coverage 0.739
_reflns_Friedel_fraction_full 0.950
_reflns_Friedel_fraction_max 0.935
_reflns_number_gt 5870
_reflns_number_total 7376
_reflns_threshold_expression 'I > 2\s(I)'
_cod_data_source_file bg734_3.cif
_cod_data_source_block bg734_3
_cod_database_code 1563821
_shelx_space_group_comment
;
The symmetry employed for this shelxl refinement is uniquely defined
by the following loop, which should always be used as a source of
symmetry information in preference to the above space-group names.
They are only intended as comments.
;
_shelx_estimated_absorpt_t_min 0.841
_shelx_estimated_absorpt_t_max 0.978

loop_
_space_group_symop_operation_xyz
'x, y, z'
'-x+1/2, -y, z+1/2'
'x+1/2, -y+1/2, -z'
'-x, y+1/2, -z+1/2'

loop_
_atom_site_label
_atom_site_type_symbol
_atom_site_fract_x
_atom_site_fract_y
_atom_site_fract_z
_atom_site_U_iso_or_equiv
_atom_site_adp_type
_atom_site_occupancy
_atom_site_site_symmetry_order
_atom_site_calc_flag
_atom_site_refinement_flags_posn
_atom_site_refinement_flags_adp
_atom_site_refinement_flags_occupancy
_atom_site_disorder_assembly
_atom_site_disorder_group
Si1 Si 0.38616(16) 0.40769(15) 0.12361(4) 0.0270(3) Uani 1 1 d . . . . .
O1 O 0.2284(4) 0.4071(4) 0.10101(10) 0.0321(9) Uani 1 1 d . . . . .
O2 O 0.5516(4) 0.4120(4) 0.14513(10) 0.0301(8) Uani 1 1 d . . . . .
O3 O 0.7828(4) 0.4401(5) 0.13971(13) 0.0462(11) Uani 1 1 d . . . . .
N1 N 0.4847(5) 0.4714(5) 0.08401(13) 0.0270(10) Uani 1 1 d . . . . .
C1 C 0.3028(6) 0.4336(5) 0.04059(15) 0.0285(11) Uani 1 1 d . . . . .
C2 C 0.2039(6) 0.4002(5) 0.06643(15) 0.0295(11) Uani 1 1 d . . . . .
C3 C 0.0684(6) 0.3559(6) 0.05613(17) 0.0351(13) Uani 1 1 d . . . . .
H3 H 0.0005 0.3365 0.0735 0.042 Uiso 1 1 calc R U . . .
C4 C 0.0371(7) 0.3416(6) 0.02132(18) 0.0385(14) Uani 1 1 d . . . . .
H4 H -0.0523 0.3099 0.0150 0.046 Uiso 1 1 calc R U . . .
C5 C 0.1008(7) 0.3576(6) -0.04214(18) 0.0412(15) Uani 1 1 d . . . . .
H5 H 0.0129 0.3224 -0.0484 0.049 Uiso 1 1 calc R U . . .
C6 C 0.1932(7) 0.3931(7) -0.06822(18) 0.0460(16) Uani 1 1 d . . . . .
H6 H 0.1698 0.3803 -0.0922 0.055 Uiso 1 1 calc R U . . .
C7 C 0.3222(7) 0.4483(7) -0.05910(17) 0.0430(15) Uani 1 1 d . . . . .
H7 H 0.3849 0.4743 -0.0771 0.052 Uiso 1 1 calc R U . . .
C8 C 0.3591(6) 0.4653(6) -0.02387(16) 0.0372(13) Uani 1 1 d . . . . .
H8 H 0.4461 0.5037 -0.0182 0.045 Uiso 1 1 calc R U . . .
C9 C 0.2678(6) 0.4257(5) 0.00352(15) 0.0305(12) Uani 1 1 d . . . . .
C10 C 0.1348(6) 0.3729(6) -0.00621(17) 0.0349(13) Uani 1 1 d . . . . .
C11 C 0.4403(6) 0.4704(5) 0.05146(15) 0.0299(12) Uani 1 1 d . . . . .
H11 H 0.5040 0.4961 0.0337 0.036 Uiso 1 1 calc R U . . .
C12 C 0.6370(5) 0.4946(5) 0.08991(15) 0.0286(12) Uani 1 1 d . . . . .
H12 H 0.6901 0.4369 0.0733 0.034 Uiso 1 1 calc R U . . .
C13 C 0.6643(6) 0.4473(6) 0.12701(16) 0.0312(12) Uani 1 1 d . . . . .
C14 C 0.6807(6) 0.6415(6) 0.08328(18) 0.0358(13) Uani 1 1 d . . . . .
H14 H 0.6468 0.6664 0.0593 0.043 Uiso 1 1 calc R U . . .
C15 C 0.6146(8) 0.7379(6) 0.1096(2) 0.0481(17) Uani 1 1 d . . . . .
H15A H 0.5134 0.7287 0.1088 0.072 Uiso 1 1 calc R U . . .
H15B H 0.6403 0.8286 0.1034 0.072 Uiso 1 1 calc R U . . .
H15C H 0.6480 0.7179 0.1333 0.072 Uiso 1 1 calc R U . . .
C16 C 0.8410(6) 0.6558(7) 0.0831(2) 0.0456(16) Uani 1 1 d . . . . .
H16A H 0.8661 0.7448 0.0752 0.068 Uiso 1 1 calc R U . . .
H16B H 0.8813 0.5902 0.0672 0.068 Uiso 1 1 calc R U . . .
H16C H 0.8769 0.6416 0.1069 0.068 Uiso 1 1 calc R U . . .
O4 O 0.3449(4) 0.5636(4) 0.14024(10) 0.0308(9) Uani 1 1 d . . . . .
O5 O 0.4232(4) 0.2407(4) 0.10894(11) 0.0304(9) Uani 1 1 d . . . . .
O6 O 0.4006(5) 0.0228(4) 0.12047(12) 0.0391(10) Uani 1 1 d . . . . .
N2 N 0.3081(5) 0.3229(4) 0.16263(13) 0.0272(10) Uani 1 1 d . . . . .
C17 C 0.3319(6) 0.5099(5) 0.20188(15) 0.0273(11) Uani 1 1 d . . . . .
C18 C 0.3463(6) 0.6011(6) 0.17425(15) 0.0306(12) Uani 1 1 d . . . . .
C19 C 0.3576(6) 0.7396(6) 0.18139(16) 0.0323(13) Uani 1 1 d . . . . .
H19 H 0.3615 0.8014 0.1626 0.039 Uiso 1 1 calc R U . . .
C20 C 0.3628(6) 0.7822(6) 0.21549(17) 0.0355(13) Uani 1 1 d . . . . .
H20 H 0.3703 0.8744 0.2198 0.043 Uiso 1 1 calc R U . . .
C21 C 0.3678(6) 0.7395(6) 0.28021(17) 0.0344(13) Uani 1 1 d . . . . .
H21 H 0.3788 0.8313 0.2846 0.041 Uiso 1 1 calc R U . . .
C22 C 0.3621(7) 0.6540(6) 0.30782(17) 0.0391(14) Uani 1 1 d . . . . .
H22 H 0.3713 0.6864 0.3311 0.047 Uiso 1 1 calc R U . . .
C23 C 0.3427(7) 0.5174(6) 0.30198(17) 0.0401(14) Uani 1 1 d . . . . .
H23 H 0.3366 0.4581 0.3213 0.048 Uiso 1 1 calc R U . . .
C24 C 0.3326(6) 0.4704(6) 0.26764(17) 0.0363(13) Uani 1 1 d . . . . .
H24 H 0.3205 0.3784 0.2639 0.044 Uiso 1 1 calc R U . . .
C25 C 0.3398(6) 0.5550(5) 0.23844(15) 0.0290(12) Uani 1 1 d . . . . .
C26 C 0.3575(6) 0.6939(5) 0.24503(16) 0.0296(12) Uani 1 1 d . . . . .
C27 C 0.3033(6) 0.3737(5) 0.19472(15) 0.0275(11) Uani 1 1 d . . . . .
H27 H 0.2799 0.3173 0.2138 0.033 Uiso 1 1 calc R U . . .
C28 C 0.2761(6) 0.1801(5) 0.15722(16) 0.0282(12) Uani 1 1 d . . . . .
H28 H 0.3003 0.1296 0.1790 0.034 Uiso 1 1 calc R U . . .
C29 C 0.3736(6) 0.1391(5) 0.12744(16) 0.0298(12) Uani 1 1 d . . . . .
C30 C 0.1204(6) 0.1530(6) 0.14729(17) 0.0342(13) Uani 1 1 d . . . . .
H30 H 0.1057 0.1821 0.1225 0.041 Uiso 1 1 calc R U . . .
C31 C 0.0209(7) 0.2310(7) 0.1707(2) 0.057(2) Uani 1 1 d . . . . .
H31A H 0.0395 0.2101 0.1954 0.085 Uiso 1 1 calc R U . . .
H31B H -0.0751 0.2071 0.1650 0.085 Uiso 1 1 calc R U . . .
H31C H 0.0345 0.3259 0.1668 0.085 Uiso 1 1 calc R U . . .
C32 C 0.0900(7) 0.0043(6) 0.1494(2) 0.0444(16) Uani 1 1 d . . . . .
H32A H 0.1119 -0.0279 0.1730 0.067 Uiso 1 1 calc R U . . .
H32B H 0.1472 -0.0426 0.1321 0.067 Uiso 1 1 calc R U . . .
H32C H -0.0084 -0.0114 0.1444 0.067 Uiso 1 1 calc R U . . .
C33 C 0.8698(6) 0.5534(6) 0.21114(19) 0.0491(17) Uani 1 1 d D . . . .
H33 H 0.8586 0.4815 0.1933 0.059 Uiso 1 1 calc R U . A 1
Cl1A Cl 0.7036(18) 0.599(3) 0.2284(5) 0.047(3) Uani 0.43(7) 1 d D . P B 1
Cl2A Cl 0.967(3) 0.496(5) 0.2468(6) 0.084(6) Uani 0.43(7) 1 d D . P B 1
Cl3A Cl 0.953(3) 0.6903(19) 0.1918(5) 0.098(6) Uani 0.43(7) 1 d D . P B 1
Cl1B Cl 0.7030(14) 0.611(2) 0.2229(7) 0.075(4) Uani 0.57(7) 1 d D . P B 2
Cl2B Cl 0.9527(19) 0.4584(18) 0.2443(4) 0.061(3) Uani 0.57(7) 1 d D . P B 2
Cl3B Cl 0.9772(19) 0.6874(11) 0.1983(7) 0.099(4) Uani 0.57(7) 1 d D . P B 2
C34 C 0.3213(8) 0.8895(7) 0.0491(2) 0.0516(18) Uani 1 1 d . . . . .
H34 H 0.3869 0.9144 0.0684 0.062 Uiso 1 1 calc R U . . .
Cl4 Cl 0.2034(3) 0.7733(2) 0.06610(9) 0.0970(10) Uani 1 1 d . . . . .
Cl5 Cl 0.4194(3) 0.8202(2) 0.01458(7) 0.0801(7) Uani 1 1 d . . . . .
Cl6 Cl 0.2344(2) 1.0345(2) 0.03533(9) 0.0838(9) Uani 1 1 d . . . . .

loop_
_atom_site_aniso_label
_atom_site_aniso_U_11
_atom_site_aniso_U_22
_atom_site_aniso_U_33
_atom_site_aniso_U_23
_atom_site_aniso_U_13
_atom_site_aniso_U_12
Si1 0.0312(7) 0.0265(7) 0.0233(7) 0.0011(6) -0.0001(6) 0.0000(6)
O1 0.033(2) 0.038(2) 0.0252(19) 0.0024(18) 0.0001(16) -0.0011(18)
O2 0.034(2) 0.0290(19) 0.027(2) 0.0026(17) 0.0005(16) -0.0037(17)
O3 0.032(2) 0.063(3) 0.044(3) 0.016(2) -0.008(2) -0.001(2)
N1 0.027(2) 0.029(2) 0.025(2) 0.001(2) -0.0009(18) -0.0008(19)
C1 0.031(3) 0.027(3) 0.028(3) 0.000(2) -0.002(2) -0.004(2)
C2 0.035(3) 0.024(3) 0.029(3) 0.003(2) -0.001(2) 0.002(2)
C3 0.029(3) 0.038(3) 0.039(3) 0.006(3) -0.005(3) -0.005(2)
C4 0.033(3) 0.039(3) 0.043(4) 0.006(3) -0.010(3) -0.004(3)
C5 0.044(3) 0.039(3) 0.041(4) -0.005(3) -0.012(3) -0.003(3)
C6 0.055(4) 0.050(4) 0.033(3) -0.007(3) -0.015(3) -0.004(3)
C7 0.045(4) 0.057(4) 0.027(3) 0.004(3) -0.002(3) 0.004(3)
C8 0.038(3) 0.046(3) 0.027(3) 0.003(3) -0.006(2) 0.000(3)
C9 0.039(3) 0.026(3) 0.027(3) -0.001(2) -0.004(2) 0.003(2)
C10 0.040(3) 0.029(3) 0.035(3) -0.002(2) -0.007(3) -0.001(2)
C11 0.034(3) 0.028(3) 0.028(3) 0.002(2) 0.000(2) 0.001(2)
C12 0.026(3) 0.032(3) 0.027(3) 0.003(2) -0.004(2) -0.002(2)
C13 0.031(3) 0.029(3) 0.033(3) -0.001(2) 0.000(2) -0.002(2)
C14 0.031(3) 0.040(3) 0.037(3) 0.008(3) -0.002(3) -0.006(2)
C15 0.052(4) 0.032(3) 0.060(5) -0.001(3) 0.007(4) 0.000(3)
C16 0.033(3) 0.051(4) 0.053(4) 0.006(3) 0.000(3) -0.010(3)
O4 0.038(2) 0.029(2) 0.026(2) 0.0037(16) 0.0016(16) 0.0029(16)
O5 0.035(2) 0.027(2) 0.029(2) -0.0008(15) 0.0047(17) -0.0020(16)
O6 0.049(2) 0.027(2) 0.042(3) -0.0027(18) 0.008(2) 0.0004(19)
N2 0.030(2) 0.025(2) 0.027(2) -0.0018(19) 0.0003(19) 0.0025(19)
C17 0.031(3) 0.023(3) 0.028(3) -0.002(2) 0.002(2) 0.002(2)
C18 0.031(3) 0.030(3) 0.031(3) 0.002(2) 0.004(2) 0.000(2)
C19 0.036(3) 0.028(3) 0.032(3) 0.001(2) 0.001(2) 0.003(2)
C20 0.040(3) 0.026(3) 0.041(3) -0.002(2) 0.001(3) -0.001(3)
C21 0.033(3) 0.031(3) 0.039(3) -0.009(2) -0.001(3) 0.002(2)
C22 0.042(3) 0.041(3) 0.034(3) -0.012(3) -0.003(3) 0.005(3)
C23 0.054(4) 0.037(3) 0.030(3) -0.003(3) 0.000(3) 0.003(3)
C24 0.047(3) 0.029(3) 0.034(3) -0.002(2) -0.003(3) 0.002(3)
C25 0.027(3) 0.030(3) 0.029(3) -0.004(2) 0.001(2) -0.001(2)
C26 0.030(3) 0.025(3) 0.034(3) -0.004(2) 0.003(2) 0.003(2)
C27 0.033(3) 0.024(3) 0.026(3) -0.002(2) 0.002(2) 0.000(2)
C28 0.033(3) 0.021(2) 0.031(3) -0.001(2) -0.002(2) 0.001(2)
C29 0.033(3) 0.027(3) 0.030(3) 0.000(2) 0.000(2) 0.000(2)
C30 0.032(3) 0.035(3) 0.036(3) -0.001(2) -0.001(3) -0.004(2)
C31 0.032(3) 0.048(4) 0.090(6) -0.015(4) 0.010(4) 0.003(3)
C32 0.046(4) 0.034(3) 0.053(4) -0.004(3) 0.002(3) -0.011(3)
C33 0.044(4) 0.046(4) 0.057(5) -0.015(3) -0.001(3) 0.000(3)
Cl1A 0.047(5) 0.032(5) 0.063(7) 0.000(4) 0.005(3) 0.001(3)
Cl2A 0.071(7) 0.131(16) 0.049(4) -0.025(8) -0.016(4) 0.019(10)
Cl3A 0.093(11) 0.135(12) 0.065(8) -0.005(5) 0.017(6) -0.067(9)
Cl1B 0.042(4) 0.035(4) 0.148(12) -0.015(7) 0.005(5) 0.006(3)
Cl2B 0.055(4) 0.084(6) 0.044(4) -0.011(4) -0.009(3) 0.018(4)
Cl3B 0.059(4) 0.076(6) 0.163(12) 0.017(5) 0.003(6) -0.023(4)
C34 0.057(4) 0.042(4) 0.056(5) -0.010(3) -0.006(3) 0.006(3)
Cl4 0.109(2) 0.0562(13) 0.126(3) -0.0080(14) 0.0410(18) -0.0183(14)
Cl5 0.118(2) 0.0644(13) 0.0584(14) -0.0063(10) 0.0165(13) 0.0126(14)
Cl6 0.0537(12) 0.0518(11) 0.146(3) 0.0094(13) -0.0275(14) 0.0071(10)

loop_
_atom_type_symbol
_atom_type_description
_atom_type_scat_dispersion_real
_atom_type_scat_dispersion_imag
_atom_type_scat_source
C C 0.0033 0.0016 'International Tables Vol C Tables 4.2.6.8 and 6.1.1.4'
H H 0.0000 0.0000 'International Tables Vol C Tables 4.2.6.8 and 6.1.1.4'
N N 0.0061 0.0033 'International Tables Vol C Tables 4.2.6.8 and 6.1.1.4'
O O 0.0106 0.0060 'International Tables Vol C Tables 4.2.6.8 and 6.1.1.4'
Si Si 0.0817 0.0704 'International Tables Vol C Tables 4.2.6.8 and 6.1.1.4'
Cl Cl 0.1484 0.1585 'International Tables Vol C Tables 4.2.6.8 and 6.1.1.4'

loop_
_geom_angle_atom_site_label_1
_geom_angle_atom_site_label_2
_geom_angle_atom_site_label_3
_geom_angle
_geom_angle_site_symmetry_1
_geom_angle_site_symmetry_3
O4 Si1 O1 89.0(2) . .
O4 Si1 O2 90.8(2) . .
O1 Si1 O2 177.4(2) . .
O4 Si1 O5 176.1(2) . .
O1 Si1 O5 91.0(2) . .
O2 Si1 O5 89.35(19) . .
O4 Si1 N2 92.0(2) . .
O1 Si1 N2 92.3(2) . .
O2 Si1 N2 90.3(2) . .
O5 Si1 N2 84.05(19) . .
O4 Si1 N1 95.5(2) . .
O1 Si1 N1 92.6(2) . .
O2 Si1 N1 84.83(19) . .
O5 Si1 N1 88.5(2) . .
N2 Si1 N1 171.1(2) . .
C2 O1 Si1 129.6(4) . .
C13 O2 Si1 119.6(4) . .
C11 N1 C12 117.4(5) . .
C11 N1 Si1 125.9(4) . .
C12 N1 Si1 115.1(4) . .
C2 C1 C11 118.9(5) . .
C2 C1 C9 120.5(5) . .
C11 C1 C9 120.5(5) . .
O1 C2 C1 123.6(5) . .
O1 C2 C3 116.4(5) . .
C1 C2 C3 119.9(5) . .
C4 C3 C2 119.9(6) . .
C4 C3 H3 120.0 . .
C2 C3 H3 120.0 . .
C3 C4 C10 122.5(6) . .
C3 C4 H4 118.8 . .
C10 C4 H4 118.8 . .
C6 C5 C10 121.2(6) . .
C6 C5 H5 119.4 . .
C10 C5 H5 119.4 . .
C5 C6 C7 119.7(6) . .
C5 C6 H6 120.2 . .
C7 C6 H6 120.2 . .
C8 C7 C6 120.7(6) . .
C8 C7 H7 119.7 . .
C6 C7 H7 119.7 . .
C7 C8 C9 120.8(6) . .
C7 C8 H8 119.6 . .
C9 C8 H8 119.6 . .
C8 C9 C10 117.8(5) . .
C8 C9 C1 123.6(5) . .
C10 C9 C1 118.5(5) . .
C5 C10 C9 119.7(6) . .
C5 C10 C4 121.8(6) . .
C9 C10 C4 118.4(6) . .
N1 C11 C1 125.1(5) . .
N1 C11 H11 117.4 . .
C1 C11 H11 117.4 . .
N1 C12 C13 105.1(4) . .
N1 C12 C14 112.8(4) . .
C13 C12 C14 113.8(5) . .
N1 C12 H12 108.3 . .
C13 C12 H12 108.3 . .
C14 C12 H12 108.3 . .
O3 C13 O2 122.1(6) . .
O3 C13 C12 122.8(5) . .
O2 C13 C12 115.1(5) . .
C15 C14 C16 110.8(6) . .
C15 C14 C12 112.8(5) . .
C16 C14 C12 111.0(5) . .
C15 C14 H14 107.3 . .
C16 C14 H14 107.3 . .
C12 C14 H14 107.3 . .
C14 C15 H15A 109.5 . .
C14 C15 H15B 109.5 . .
H15A C15 H15B 109.5 . .
C14 C15 H15C 109.5 . .
H15A C15 H15C 109.5 . .
H15B C15 H15C 109.5 . .
C14 C16 H16A 109.5 . .
C14 C16 H16B 109.5 . .
H16A C16 H16B 109.5 . .
C14 C16 H16C 109.5 . .
H16A C16 H16C 109.5 . .
H16B C16 H16C 109.5 . .
C18 O4 Si1 126.9(4) . .
C29 O5 Si1 119.0(4) . .
C27 N2 C28 119.7(5) . .
C27 N2 Si1 124.5(4) . .
C28 N2 Si1 114.7(4) . .
C18 C17 C27 120.6(5) . .
C18 C17 C25 120.0(5) . .
C27 C17 C25 119.3(5) . .
O4 C18 C17 122.1(5) . .
O4 C18 C19 117.3(5) . .
C17 C18 C19 120.6(5) . .
C20 C19 C18 119.4(5) . .
C20 C19 H19 120.3 . .
C18 C19 H19 120.3 . .
C19 C20 C26 123.0(5) . .
C19 C20 H20 118.5 . .
C26 C20 H20 118.5 . .
C22 C21 C26 121.2(5) . .
C22 C21 H21 119.4 . .
C26 C21 H21 119.4 . .
C21 C22 C23 120.3(6) . .
C21 C22 H22 119.8 . .
C23 C22 H22 119.8 . .
C24 C23 C22 119.4(6) . .
C24 C23 H23 120.3 . .
C22 C23 H23 120.3 . .
C23 C24 C25 122.0(6) . .
C23 C24 H24 119.0 . .
C25 C24 H24 119.0 . .
C24 C25 C26 117.6(5) . .
C24 C25 C17 124.0(5) . .
C26 C25 C17 118.4(5) . .
C21 C26 C20 122.2(5) . .
C21 C26 C25 119.4(5) . .
C20 C26 C25 118.4(5) . .
N2 C27 C17 122.8(5) . .
N2 C27 H27 118.6 . .
C17 C27 H27 118.6 . .
N2 C28 C29 103.8(4) . .
N2 C28 C30 113.5(4) . .
C29 C28 C30 111.1(5) . .
N2 C28 H28 109.4 . .
C29 C28 H28 109.4 . .
C30 C28 H28 109.4 . .
O6 C29 O5 123.1(5) . .
O6 C29 C28 123.2(5) . .
O5 C29 C28 113.7(5) . .
C31 C30 C32 110.9(5) . .
C31 C30 C28 111.6(5) . .
C32 C30 C28 109.9(5) . .
C31 C30 H30 108.1 . .
C32 C30 H30 108.1 . .
C28 C30 H30 108.1 . .
C30 C31 H31A 109.5 . .
C30 C31 H31B 109.5 . .
H31A C31 H31B 109.5 . .
C30 C31 H31C 109.5 . .
H31A C31 H31C 109.5 . .
H31B C31 H31C 109.5 . .
C30 C32 H32A 109.5 . .
C30 C32 H32B 109.5 . .
H32A C32 H32B 109.5 . .
C30 C32 H32C 109.5 . .
H32A C32 H32C 109.5 . .
H32B C32 H32C 109.5 . .
Cl2A C33 Cl3A 110.1(13) . .
Cl1B C33 Cl3B 110.2(10) . .
Cl1B C33 Cl2B 114.1(13) . .
Cl3B C33 Cl2B 110.4(9) . .
Cl2A C33 Cl1A 106.2(13) . .
Cl3A C33 Cl1A 110.9(12) . .
Cl2A C33 H33 109.8 . .
Cl3A C33 H33 109.8 . .
Cl1A C33 H33 109.8 . .
Cl4 C34 Cl5 110.7(4) . .
Cl4 C34 Cl6 111.0(4) . .
Cl5 C34 Cl6 111.2(5) . .
Cl4 C34 H34 107.9 . .
Cl5 C34 H34 107.9 . .
Cl6 C34 H34 107.9 . .

loop_
_geom_bond_atom_site_label_1
_geom_bond_atom_site_label_2
_geom_bond_distance
_geom_bond_site_symmetry_2
Si1 O4 1.728(4) .
Si1 O1 1.728(4) .
Si1 O2 1.774(4) .
Si1 O5 1.797(4) .
Si1 N2 1.854(5) .
Si1 N1 1.874(5) .
O1 C2 1.325(7) .
O2 C13 1.321(7) .
O3 C13 1.228(7) .
N1 C11 1.297(7) .
N1 C12 1.487(7) .
C1 C2 1.396(8) .
C1 C11 1.422(8) .
C1 C9 1.438(7) .
C2 C3 1.420(8) .
C3 C4 1.352(9) .
C3 H3 0.9400 .
C4 C10 1.429(9) .
C4 H4 0.9400 .
C5 C6 1.367(10) .
C5 C10 1.400(9) .
C5 H5 0.9400 .
C6 C7 1.391(9) .
C6 H6 0.9400 .
C7 C8 1.383(8) .
C7 H7 0.9400 .
C8 C9 1.407(8) .
C8 H8 0.9400 .
C9 C10 1.422(8) .
C11 H11 0.9400 .
C12 C13 1.499(8) .
C12 C14 1.550(8) .
C12 H12 0.9900 .
C14 C15 1.520(9) .
C14 C16 1.535(8) .
C14 H14 0.9900 .
C15 H15A 0.9700 .
C15 H15B 0.9700 .
C15 H15C 0.9700 .
C16 H16A 0.9700 .
C16 H16B 0.9700 .
C16 H16C 0.9700 .
O4 C18 1.335(7) .
O5 C29 1.321(7) .
O6 C29 1.222(6) .
N2 C27 1.312(7) .
N2 C28 1.477(7) .
C17 C18 1.392(8) .
C17 C27 1.417(7) .
C17 C25 1.451(8) .
C18 C19 1.417(8) .
C19 C20 1.355(8) .
C19 H19 0.9400 .
C20 C26 1.423(8) .
C20 H20 0.9400 .
C21 C22 1.349(9) .
C21 C26 1.405(8) .
C21 H21 0.9400 .
C22 C23 1.398(8) .
C22 H22 0.9400 .
C23 C24 1.380(8) .
C23 H23 0.9400 .
C24 C25 1.390(8) .
C24 H24 0.9400 .
C25 C26 1.424(8) .
C27 H27 0.9400 .
C28 C29 1.514(8) .
C28 C30 1.555(8) .
C28 H28 0.9900 .
C30 C31 1.513(9) .
C30 C32 1.519(8) .
C30 H30 0.9900 .
C31 H31A 0.9700 .
C31 H31B 0.9700 .
C31 H31C 0.9700 .
C32 H32A 0.9700 .
C32 H32B 0.9700 .
C32 H32C 0.9700 .
C33 Cl2A 1.731(16) .
C33 Cl3A 1.742(14) .
C33 Cl1B 1.750(13) .
C33 Cl3B 1.756(12) .
C33 Cl2B 1.758(12) .
C33 Cl1A 1.772(15) .
C33 H33 0.9900 .
C34 Cl4 1.739(8) .
C34 Cl5 1.746(8) .
C34 Cl6 1.750(7) .
C34 H34 0.9900 .

loop_
_geom_hbond_atom_site_label_D
_geom_hbond_atom_site_label_H
_geom_hbond_atom_site_label_A
_geom_hbond_distance_DH
_geom_hbond_distance_HA
_geom_hbond_distance_DA
_geom_hbond_angle_DHA
_geom_hbond_site_symmetry_A
C33 H33 O3 0.99 2.19 3.036(9) 143.1 .
C34 H34 O6 0.99 2.25 3.095(9) 143.0 1_565

loop_
_geom_torsion_atom_site_label_1
_geom_torsion_atom_site_label_2
_geom_torsion_atom_site_label_3
_geom_torsion_atom_site_label_4
_geom_torsion
_geom_torsion_site_symmetry_1
_geom_torsion_site_symmetry_2
_geom_torsion_site_symmetry_3
_geom_torsion_site_symmetry_4
O4 Si1 O1 C2 119.1(5) . . . .
O5 Si1 O1 C2 -64.8(5) . . . .
N2 Si1 O1 C2 -148.9(5) . . . .
N1 Si1 O1 C2 23.7(5) . . . .
O4 Si1 O2 C13 -98.2(4) . . . .
O5 Si1 O2 C13 85.8(4) . . . .
N2 Si1 O2 C13 169.8(4) . . . .
N1 Si1 O2 C13 -2.8(4) . . . .
O4 Si1 N1 C11 -105.8(5) . . . .
O1 Si1 N1 C11 -16.5(5) . . . .
O2 Si1 N1 C11 163.9(5) . . . .
O5 Si1 N1 C11 74.4(5) . . . .
O4 Si1 N1 C12 89.1(4) . . . .
O1 Si1 N1 C12 178.4(4) . . . .
O2 Si1 N1 C12 -1.2(4) . . . .
O5 Si1 N1 C12 -90.7(4) . . . .
Si1 O1 C2 C1 -21.2(8) . . . .
Si1 O1 C2 C3 158.9(4) . . . .
C11 C1 C2 O1 3.6(8) . . . .
C9 C1 C2 O1 -178.9(5) . . . .
C11 C1 C2 C3 -176.5(5) . . . .
C9 C1 C2 C3 1.0(8) . . . .
O1 C2 C3 C4 -177.7(5) . . . .
C1 C2 C3 C4 2.4(9) . . . .
C2 C3 C4 C10 -1.7(9) . . . .
C10 C5 C6 C7 -1.5(10) . . . .
C5 C6 C7 C8 1.2(10) . . . .
C6 C7 C8 C9 0.8(10) . . . .
C7 C8 C9 C10 -2.5(9) . . . .
C7 C8 C9 C1 176.4(6) . . . .
C2 C1 C9 C8 176.1(5) . . . .
C11 C1 C9 C8 -6.4(9) . . . .
C2 C1 C9 C10 -5.1(8) . . . .
C11 C1 C9 C10 172.4(5) . . . .
C6 C5 C10 C9 -0.3(9) . . . .
C6 C5 C10 C4 177.3(6) . . . .
C8 C9 C10 C5 2.2(8) . . . .
C1 C9 C10 C5 -176.7(5) . . . .
C8 C9 C10 C4 -175.4(5) . . . .
C1 C9 C10 C4 5.7(8) . . . .
C3 C4 C10 C5 180.0(6) . . . .
C3 C4 C10 C9 -2.4(9) . . . .
C12 N1 C11 C1 171.8(5) . . . .
Si1 N1 C11 C1 7.0(8) . . . .
C2 C1 C11 N1 2.5(9) . . . .
C9 C1 C11 N1 -175.0(5) . . . .
C11 N1 C12 C13 -162.3(5) . . . .
Si1 N1 C12 C13 4.1(5) . . . .
C11 N1 C12 C14 73.2(7) . . . .
Si1 N1 C12 C14 -120.4(5) . . . .
Si1 O2 C13 O3 -173.1(5) . . . .
Si1 O2 C13 C12 6.1(6) . . . .
N1 C12 C13 O3 173.0(6) . . . .
C14 C12 C13 O3 -63.1(8) . . . .
N1 C12 C13 O2 -6.2(6) . . . .
C14 C12 C13 O2 117.7(5) . . . .
N1 C12 C14 C15 65.1(7) . . . .
C13 C12 C14 C15 -54.4(7) . . . .
N1 C12 C14 C16 -169.9(5) . . . .
C13 C12 C14 C16 70.6(7) . . . .
O1 Si1 O4 C18 128.0(5) . . . .
O2 Si1 O4 C18 -54.6(5) . . . .
N2 Si1 O4 C18 35.7(5) . . . .
N1 Si1 O4 C18 -139.5(4) . . . .
O1 Si1 O5 C29 -85.9(4) . . . .
O2 Si1 O5 C29 96.7(4) . . . .
N2 Si1 O5 C29 6.3(4) . . . .
N1 Si1 O5 C29 -178.5(4) . . . .
O4 Si1 N2 C27 -30.1(5) . . . .
O1 Si1 N2 C27 -119.2(5) . . . .
O2 Si1 N2 C27 60.7(5) . . . .
O5 Si1 N2 C27 150.0(5) . . . .
O4 Si1 N2 C28 162.0(4) . . . .
O1 Si1 N2 C28 72.9(4) . . . .
O2 Si1 N2 C28 -107.2(4) . . . .
O5 Si1 N2 C28 -17.8(4) . . . .
Si1 O4 C18 C17 -24.0(8) . . . .
Si1 O4 C18 C19 158.4(4) . . . .
C27 C17 C18 O4 -5.3(8) . . . .
C25 C17 C18 O4 177.6(5) . . . .
C27 C17 C18 C19 172.2(5) . . . .
C25 C17 C18 C19 -5.0(8) . . . .
O4 C18 C19 C20 -178.5(5) . . . .
C17 C18 C19 C20 4.0(9) . . . .
C18 C19 C20 C26 0.0(9) . . . .
C26 C21 C22 C23 -1.4(9) . . . .
C21 C22 C23 C24 1.5(10) . . . .
C22 C23 C24 C25 -0.6(10) . . . .
C23 C24 C25 C26 -0.3(9) . . . .
C23 C24 C25 C17 179.0(6) . . . .
C18 C17 C25 C24 -177.1(5) . . . .
C27 C17 C25 C24 5.7(8) . . . .
C18 C17 C25 C26 2.1(8) . . . .
C27 C17 C25 C26 -175.1(5) . . . .
C22 C21 C26 C20 179.8(6) . . . .
C22 C21 C26 C25 0.5(9) . . . .
C19 C20 C26 C21 177.8(6) . . . .
C19 C20 C26 C25 -2.8(9) . . . .
C24 C25 C26 C21 0.4(8) . . . .
C17 C25 C26 C21 -178.9(5) . . . .
C24 C25 C26 C20 -179.0(5) . . . .
C17 C25 C26 C20 1.7(8) . . . .
C28 N2 C27 C17 -179.6(5) . . . .
Si1 N2 C27 C17 13.0(8) . . . .
C18 C17 C27 N2 9.7(8) . . . .
C25 C17 C27 N2 -173.2(5) . . . .
C27 N2 C28 C29 -145.0(5) . . . .
Si1 N2 C28 C29 23.5(5) . . . .
C27 N2 C28 C30 94.2(6) . . . .
Si1 N2 C28 C30 -97.3(5) . . . .
Si1 O5 C29 O6 -175.7(5) . . . .
Si1 O5 C29 C28 6.4(6) . . . .
N2 C28 C29 O6 163.6(6) . . . .
C30 C28 C29 O6 -74.1(7) . . . .
N2 C28 C29 O5 -18.5(6) . . . .
C30 C28 C29 O5 103.8(6) . . . .
N2 C28 C30 C31 -45.4(7) . . . .
C29 C28 C30 C31 -162.0(6) . . . .
N2 C28 C30 C32 -168.9(5) . . . .
C29 C28 C30 C32 74.6(6) . . . .
